data_7028993
loop_
_publ_author_name
'Tschan, Mathieu J.-L.'
'Guo, Jia'
'Raman, Sumesh K.'
'Brul\'e, Emilie'
'Roisnel, Thierry'
'Rager, Marie-Noelle'
'Legay, R\'emi'
'Durieux, Guillaume'
'Rigaud, Baptiste'
'Thomas, Christophe M.'

_publ_section_title
;
 Zinc and cobalt complexes based on tripodal ligands: synthesis, structure
 and reactivity toward lactide.
;
_journal_issue 11
_journal_name_full 'Dalton transactions (Cambridge, England : 2003)'
_journal_page_first 4550
_journal_page_last 4564
_journal_paper_doi 10.1039/c3dt52629a
_journal_volume 43
_journal_year 2014
_chemical_compound_source 'synthesis as described'
_chemical_formula_moiety 'C44 H38 N2 P2'
_chemical_formula_sum 'C44 H38 N2 P2'
_chemical_formula_weight 656.7
_chemical_name_systematic
;
 ?
;
_space_group_IT_number 14
_symmetry_cell_setting monoclinic
_symmetry_Int_Tables_number 14
_symmetry_space_group_name_Hall '-P 2ybc'
_symmetry_space_group_name_H-M 'P 1 21/c 1'
_atom_sites_solution_hydrogens geom
_atom_sites_solution_primary direct
_atom_sites_solution_secondary difmap
_audit_conform_dict_location ftp://ftp.iucr.org/pub/cif_core.dic
_audit_conform_dict_name cif_core.dic
_audit_conform_dict_version 2.3
_audit_creation_date 2011-02-15T16:36:45-00:00
_audit_creation_method 'WinGX routine CIF_UPDATE'
_cell_angle_alpha 90
_cell_angle_beta 98.664(2)
_cell_angle_gamma 90
_cell_formula_units_Z 4
_cell_length_a 14.0718(9)
_cell_length_b 13.5580(8)
_cell_length_c 19.6384(9)
_cell_measurement_reflns_used 7741
_cell_measurement_temperature 150(2)
_cell_measurement_theta_max 26.66
_cell_measurement_theta_min 2.44
_cell_measurement_wavelength 0.71073
_cell_volume 3704.0(4)
_computing_cell_refinement 'Bruker SMART (Bruker, 2002)'
_computing_data_collection 'Bruker SAINT (Bruker, 2002)'
_computing_data_reduction 'Bruker SAINT (Bruker, 2002)'
_computing_molecular_graphics 'Ortep-3 for Windows (Farrugia, 1997)'
_computing_publication_material
;
           WinGX publication routines (Farrugia, 1999),
           CRYSCAL (T. Roisnel, local program)
;
_computing_structure_refinement 'SHELXL-97 (Sheldrick, 1997)'
_computing_structure_solution 'SIR97 (Altomare et al., 1999))'
_diffrn_ambient_temperature 150(2)
_diffrn_detector 'CCD plate'
_diffrn_measured_fraction_theta_full 0.991
_diffrn_measured_fraction_theta_max 0.991
_diffrn_measurement_device_type 'APEXII, Bruker-AXS'
_diffrn_measurement_method 'CCD rotation images, thin slices'
_diffrn_radiation_monochromator graphite
_diffrn_radiation_probe x-ray
_diffrn_radiation_type MoK\a
_diffrn_radiation_wavelength 0.71073
_diffrn_reflns_av_R_equivalents 0.0504
_diffrn_reflns_av_unetI/netI 0.0526
_diffrn_reflns_limit_h_max 17
_diffrn_reflns_limit_h_min -18
_diffrn_reflns_limit_k_max 14
_diffrn_reflns_limit_k_min -17
_diffrn_reflns_limit_l_max 25
_diffrn_reflns_limit_l_min -15
_diffrn_reflns_number 30098
_diffrn_reflns_theta_full 27.5
_diffrn_reflns_theta_max 27.5
_diffrn_reflns_theta_min 2.93
_exptl_absorpt_coefficient_mu 0.150
_exptl_absorpt_correction_T_max 0.984
_exptl_absorpt_correction_T_min 0.726
_exptl_absorpt_correction_type multi-scan
_exptl_absorpt_process_details
;
  [Sheldrick, G.M. (2002). SADABS Bruker AXS Inc., Madison, Wisconsin, USA]
;
_exptl_crystal_colour colourless
_exptl_crystal_density_diffrn 1.178
_exptl_crystal_density_method 'not measured'
_exptl_crystal_description prism
_exptl_crystal_F_000 1384
_exptl_crystal_size_max 0.27
_exptl_crystal_size_mid 0.18
_exptl_crystal_size_min 0.11
_platon_squeeze_details
;
;
_refine_diff_density_max 0.32
_refine_diff_density_min -0.259
_refine_diff_density_rms 0.055
_refine_ls_extinction_method none
_refine_ls_goodness_of_fit_ref 1.055
_refine_ls_hydrogen_treatment constr
_refine_ls_matrix_type full
_refine_ls_number_parameters 433
_refine_ls_number_reflns 8432
_refine_ls_number_restraints 0
_refine_ls_restrained_S_all 1.055
_refine_ls_R_factor_all 0.0638
_refine_ls_R_factor_gt 0.0451
_refine_ls_shift/su_max 0.018
_refine_ls_shift/su_mean 0.002
_refine_ls_structure_factor_coef Fsqd
_refine_ls_weighting_details 'calc w=1/[\s^2^(Fo^2^)+(0.0733P)^2^+0.0000P] where P=(Fo^2^+2Fc^2^)/3'
_refine_ls_weighting_scheme calc
_refine_ls_wR_factor_gt 0.122
_refine_ls_wR_factor_ref 0.1312
_reflns_number_gt 6300
_reflns_number_total 8432
_reflns_threshold_expression >2sigma(I)
_cod_data_source_file c3dt52629a.txt
_cod_data_source_block sqz
_cod_original_sg_symbol_H-M 'P 21/c'
_cod_database_code 7028993

loop_
_symmetry_equiv_pos_as_xyz
'x, y, z'
'-x, y+1/2, -z+1/2'
'-x, -y, -z'
'x, -y-1/2, z-1/2'

loop_
_atom_site_label
_atom_site_type_symbol
_atom_site_fract_x
_atom_site_fract_y
_atom_site_fract_z
_atom_site_U_iso_or_equiv
_atom_site_adp_type
_atom_site_occupancy
_atom_site_symmetry_multiplicity
_atom_site_calc_flag
_atom_site_refinement_flags
P1 P 0.31206(3) 1.02606(3) 0.17199(2) 0.02335(12) Uani 1 1 d .
C1 C 0.40166(11) 0.95419(12) 0.13513(8) 0.0250(4) Uani 1 1 d .
C2 C 0.47474(12) 0.89972(12) 0.17347(9) 0.0284(4) Uani 1 1 d .
H2 H 0.4842 0.9039 0.2223 0.034 Uiso 1 1 calc R
C3 C 0.53387(13) 0.83950(14) 0.14123(10) 0.0371(4) Uani 1 1 d .
H3 H 0.5829 0.802 0.1681 0.044 Uiso 1 1 calc R
C4 C 0.52201(14) 0.83365(15) 0.07019(11) 0.0415(5) Uani 1 1 d .
H4 H 0.5623 0.7918 0.0483 0.05 Uiso 1 1 calc R
C5 C 0.45139(15) 0.88881(15) 0.03130(10) 0.0415(5) Uani 1 1 d .
H5 H 0.4443 0.8866 -0.0176 0.05 Uiso 1 1 calc R
C6 C 0.39073(13) 0.94758(13) 0.06346(9) 0.0337(4) Uani 1 1 d .
H6 H 0.341 0.9838 0.0363 0.04 Uiso 1 1 calc R
C7 C 0.34615(11) 1.15296(12) 0.15440(8) 0.0257(3) Uani 1 1 d .
C8 C 0.43026(12) 1.18101(13) 0.12955(9) 0.0299(4) Uani 1 1 d .
H8 H 0.4758 1.1323 0.1214 0.036 Uiso 1 1 calc R
C9 C 0.44760(13) 1.27966(14) 0.11680(9) 0.0358(4) Uani 1 1 d .
H9 H 0.5043 1.2977 0.0991 0.043 Uiso 1 1 calc R
C10 C 0.38353(15) 1.35157(14) 0.12955(10) 0.0420(5) Uani 1 1 d .
H10 H 0.3964 1.4189 0.1212 0.05 Uiso 1 1 calc R
C11 C 0.30025(15) 1.32537(14) 0.15462(11) 0.0430(5) Uani 1 1 d .
H11 H 0.256 1.3747 0.1639 0.052 Uiso 1 1 calc R
C12 C 0.28180(13) 1.22694(13) 0.16616(9) 0.0351(4) Uani 1 1 d .
H12 H 0.2239 1.2094 0.1825 0.042 Uiso 1 1 calc R
C13 C 0.35505(11) 1.01871(11) 0.26523(8) 0.0228(3) Uani 1 1 d .
C14 C 0.42972(12) 1.07719(12) 0.29810(9) 0.0280(4) Uani 1 1 d .
H14 H 0.4621 1.1209 0.2715 0.034 Uiso 1 1 calc R
C15 C 0.45765(12) 1.07264(13) 0.36898(9) 0.0320(4) Uani 1 1 d .
H15 H 0.5087 1.1129 0.3906 0.038 Uiso 1 1 calc R
C16 C 0.41083(13) 1.00920(13) 0.40782(9) 0.0328(4) Uani 1 1 d .
H16 H 0.4292 1.0061 0.4563 0.039 Uiso 1 1 calc R
C17 C 0.33711(12) 0.95010(12) 0.37592(8) 0.0279(4) Uani 1 1 d .
H17 H 0.3055 0.9063 0.4029 0.033 Uiso 1 1 calc R
C18 C 0.30843(11) 0.95374(11) 0.30497(8) 0.0225(3) Uani 1 1 d .
C19 C 0.22671(11) 0.88906(12) 0.27267(8) 0.0236(3) Uani 1 1 d .
H19A H 0.2001 0.8529 0.3093 0.028 Uiso 1 1 calc R
H19B H 0.1749 0.9309 0.2481 0.028 Uiso 1 1 calc R
P2 P 0.04059(3) 0.58441(3) 0.17445(2) 0.02546(12) Uani 1 1 d .
C21 C 0.01216(11) 0.45397(13) 0.15967(8) 0.0267(4) Uani 1 1 d .
C22 C 0.04917(12) 0.38891(14) 0.21203(10) 0.0345(4) Uani 1 1 d .
H22 H 0.0878 0.4135 0.2523 0.041 Uiso 1 1 calc R
C23 C 0.03011(13) 0.28875(15) 0.20580(11) 0.0419(5) Uani 1 1 d .
H23 H 0.0563 0.245 0.2415 0.05 Uiso 1 1 calc R
C24 C -0.02669(13) 0.25240(14) 0.14801(11) 0.0412(5) Uani 1 1 d .
H24 H -0.0395 0.1837 0.1439 0.049 Uiso 1 1 calc R
C25 C -0.06518(13) 0.31583(13) 0.09589(10) 0.0367(4) Uani 1 1 d .
H25 H -0.1051 0.2909 0.0563 0.044 Uiso 1 1 calc R
C26 C -0.04517(12) 0.41610(13) 0.10166(9) 0.0293(4) Uani 1 1 d .
H26 H -0.071 0.4594 0.0655 0.035 Uiso 1 1 calc R
C27 C -0.05845(11) 0.64483(12) 0.11783(9) 0.0260(4) Uani 1 1 d .
C28 C -0.14862(12) 0.64739(14) 0.13958(10) 0.0352(4) Uani 1 1 d .
H28 H -0.1566 0.6176 0.1821 0.042 Uiso 1 1 calc R
C29 C -0.22596(13) 0.69220(15) 0.10052(12) 0.0453(5) Uani 1 1 d .
H29 H -0.2866 0.6929 0.1162 0.054 Uiso 1 1 calc R
C30 C -0.21575(14) 0.73642(16) 0.03822(12) 0.0468(5) Uani 1 1 d .
H30 H -0.269 0.7677 0.0113 0.056 Uiso 1 1 calc R
C31 C -0.12786(14) 0.73440(17) 0.01594(12) 0.0515(6) Uani 1 1 d .
H31 H -0.1203 0.764 -0.0268 0.062 Uiso 1 1 calc R
C32 C -0.04994(13) 0.68922(15) 0.05572(10) 0.0403(5) Uani 1 1 d .
H32 H 0.0106 0.6888 0.0398 0.048 Uiso 1 1 calc R
C33 C 0.14036(11) 0.60437(12) 0.12522(8) 0.0222(3) Uani 1 1 d .
C34 C 0.16495(11) 0.53580(12) 0.07763(8) 0.0248(3) Uani 1 1 d .
H34 H 0.1304 0.4755 0.0711 0.03 Uiso 1 1 calc R
C35 C 0.23848(12) 0.55390(13) 0.03976(8) 0.0275(4) Uani 1 1 d .
H35 H 0.2553 0.5057 0.0085 0.033 Uiso 1 1 calc R
C36 C 0.28754(11) 0.64336(13) 0.04781(8) 0.0279(4) Uani 1 1 d .
H36 H 0.3364 0.6574 0.0207 0.034 Uiso 1 1 calc R
C37 C 0.26517(11) 0.71136(13) 0.09498(8) 0.0269(4) Uani 1 1 d .
H37 H 0.2994 0.772 0.1003 0.032 Uiso 1 1 calc R
C38 C 0.19320(11) 0.69301(12) 0.13515(8) 0.0230(3) Uani 1 1 d .
C39 C 0.17218(11) 0.76819(12) 0.18771(8) 0.0263(4) Uani 1 1 d .
H39A H 0.1281 0.8187 0.1642 0.032 Uiso 1 1 calc R
H39B H 0.1385 0.7349 0.2221 0.032 Uiso 1 1 calc R
N41 N 0.25798(9) 0.81791(10) 0.22406(6) 0.0229(3) Uani 1 1 d .
C42 C 0.33291(11) 0.74960(12) 0.25636(8) 0.0255(4) Uani 1 1 d .
H42A H 0.3832 0.789 0.2849 0.031 Uiso 1 1 calc R
H42B H 0.3631 0.7186 0.2193 0.031 Uiso 1 1 calc R
C43 C 0.30209(11) 0.66810(13) 0.30098(9) 0.0285(4) Uani 1 1 d .
N44 N 0.27803(11) 0.69472(11) 0.36184(8) 0.0368(4) Uani 1 1 d .
C45 C 0.24938(14) 0.62315(16) 0.40101(11) 0.0472(5) Uani 1 1 d .
H45 H 0.2305 0.6414 0.4437 0.057 Uiso 1 1 calc R
C46 C 0.24545(15) 0.52496(16) 0.38356(13) 0.0516(6) Uani 1 1 d .
H46 H 0.2249 0.477 0.4134 0.062 Uiso 1 1 calc R
C47 C 0.27218(15) 0.49811(15) 0.32159(12) 0.0473(5) Uani 1 1 d .
H47 H 0.2712 0.4308 0.3081 0.057 Uiso 1 1 calc R
C48 C 0.30041(13) 0.57025(13) 0.27939(10) 0.0382(5) Uani 1 1 d .
H48 H 0.3185 0.5534 0.2362 0.046 Uiso 1 1 calc R

loop_
_atom_site_aniso_label
_atom_site_aniso_U_11
_atom_site_aniso_U_22
_atom_site_aniso_U_33
_atom_site_aniso_U_23
_atom_site_aniso_U_13
_atom_site_aniso_U_12
P1 0.0233(2) 0.0232(2) 0.0246(2) -0.00015(17) 0.00695(17) -0.00141(17)
C1 0.0276(8) 0.0206(8) 0.0294(8) -0.0019(7) 0.0121(7) -0.0057(7)
C2 0.0273(9) 0.0255(9) 0.0339(9) -0.0017(7) 0.0095(7) -0.0032(7)
C3 0.0305(9) 0.0280(10) 0.0550(12) -0.0014(9) 0.0141(9) 0.0009(8)
C4 0.0392(11) 0.0353(11) 0.0564(12) -0.0072(10) 0.0279(9) -0.0014(9)
C5 0.0529(12) 0.0414(12) 0.0356(10) -0.0057(9) 0.0238(9) -0.0038(9)
C6 0.0416(10) 0.0310(10) 0.0312(9) 0.0010(8) 0.0142(8) 0.0000(8)
C7 0.0273(8) 0.0240(9) 0.0257(8) 0.0026(7) 0.0044(7) 0.0016(7)
C8 0.0293(9) 0.0269(10) 0.0337(9) 0.0028(7) 0.0060(7) -0.0015(7)
C9 0.0376(10) 0.0333(10) 0.0356(9) 0.0073(8) 0.0022(8) -0.0104(8)
C10 0.0546(12) 0.0256(10) 0.0432(11) 0.0079(8) -0.0015(9) -0.0067(9)
C11 0.0497(12) 0.0265(10) 0.0529(12) 0.0025(9) 0.0076(10) 0.0079(9)
C12 0.0353(10) 0.0315(10) 0.0404(10) 0.0041(8) 0.0120(8) 0.0036(8)
C13 0.0223(8) 0.0206(8) 0.0267(8) -0.0023(7) 0.0074(6) 0.0023(6)
C14 0.0263(8) 0.0233(9) 0.0352(9) -0.0024(7) 0.0074(7) -0.0026(7)
C15 0.0288(9) 0.0284(10) 0.0367(9) -0.0084(8) -0.0015(8) -0.0004(7)
C16 0.0379(10) 0.0327(10) 0.0263(8) -0.0058(8) -0.0003(8) 0.0069(8)
C17 0.0342(9) 0.0255(9) 0.0254(8) -0.0010(7) 0.0094(7) 0.0028(7)
C18 0.0250(8) 0.0192(8) 0.0243(8) -0.0032(6) 0.0074(7) 0.0024(6)
C19 0.0249(8) 0.0214(8) 0.0265(8) -0.0012(7) 0.0100(7) -0.0006(6)
P2 0.0256(2) 0.0277(2) 0.0246(2) -0.00363(18) 0.00878(17) -0.00413(18)
C21 0.0259(8) 0.0299(9) 0.0271(8) 0.0012(7) 0.0133(7) -0.0011(7)
C22 0.0264(9) 0.0397(11) 0.0386(10) 0.0098(8) 0.0087(8) -0.0037(8)
C23 0.0314(10) 0.0385(11) 0.0584(13) 0.0203(10) 0.0158(9) 0.0036(8)
C24 0.0410(11) 0.0246(10) 0.0642(13) 0.0029(9) 0.0284(10) -0.0008(8)
C25 0.0408(10) 0.0308(10) 0.0422(10) -0.0071(8) 0.0181(9) -0.0082(8)
C26 0.0338(9) 0.0280(9) 0.0276(8) -0.0005(7) 0.0098(7) -0.0031(7)
C27 0.0224(8) 0.0221(9) 0.0348(9) -0.0060(7) 0.0085(7) -0.0050(6)
C28 0.0276(9) 0.0326(10) 0.0484(11) -0.0036(8) 0.0152(8) -0.0046(8)
C29 0.0236(9) 0.0436(12) 0.0707(14) -0.0111(11) 0.0135(9) -0.0021(8)
C30 0.0284(10) 0.0450(12) 0.0651(14) -0.0004(11) 0.0012(9) 0.0051(9)
C31 0.0378(11) 0.0640(15) 0.0532(12) 0.0185(11) 0.0087(10) 0.0098(10)
C32 0.0263(9) 0.0553(13) 0.0410(10) 0.0081(10) 0.0109(8) 0.0066(9)
C33 0.0223(8) 0.0238(8) 0.0205(7) -0.0008(6) 0.0038(6) -0.0006(6)
C34 0.0260(8) 0.0238(9) 0.0250(8) -0.0028(7) 0.0053(7) -0.0016(7)
C35 0.0296(9) 0.0292(9) 0.0248(8) -0.0055(7) 0.0079(7) 0.0019(7)
C36 0.0248(8) 0.0370(10) 0.0237(8) 0.0005(7) 0.0092(7) -0.0020(7)
C37 0.0248(8) 0.0291(9) 0.0270(8) -0.0028(7) 0.0049(7) -0.0055(7)
C38 0.0231(8) 0.0253(9) 0.0205(7) -0.0009(6) 0.0028(6) 0.0001(6)
C39 0.0208(8) 0.0270(9) 0.0315(8) -0.0068(7) 0.0054(7) -0.0025(7)
N41 0.0215(7) 0.0233(7) 0.0247(7) -0.0054(6) 0.0055(5) -0.0016(5)
C42 0.0233(8) 0.0240(9) 0.0300(8) -0.0048(7) 0.0066(7) -0.0001(7)
C43 0.0216(8) 0.0272(9) 0.0358(9) -0.0009(8) 0.0013(7) 0.0026(7)
N44 0.0402(9) 0.0331(9) 0.0394(8) 0.0072(7) 0.0131(7) 0.0052(7)
C45 0.0460(12) 0.0473(13) 0.0505(12) 0.0184(10) 0.0147(10) 0.0086(10)
C46 0.0418(12) 0.0423(13) 0.0681(15) 0.0262(11) 0.0002(11) 0.0004(9)
C47 0.0423(12) 0.0266(10) 0.0668(14) 0.0079(10) -0.0116(11) 0.0002(9)
C48 0.0359(10) 0.0270(10) 0.0481(11) -0.0005(9) -0.0048(9) 0.0034(8)

loop_
_atom_type_symbol
_atom_type_description
_atom_type_scat_dispersion_real
_atom_type_scat_dispersion_imag
_atom_type_scat_source
C C 0.0033 0.0016 'International Tables Vol C Tables 4.2.6.8 and 6.1.1.4'
H H 0 0 'International Tables Vol C Tables 4.2.6.8 and 6.1.1.4'
N N 0.0061 0.0033 'International Tables Vol C Tables 4.2.6.8 and 6.1.1.4'
P P 0.1023 0.0942 'International Tables Vol C Tables 4.2.6.8 and 6.1.1.4'

loop_
_geom_angle_atom_site_label_1
_geom_angle_atom_site_label_2
_geom_angle_atom_site_label_3
_geom_angle
C1 P1 C7 102.13(7)
C1 P1 C13 102.83(7)
C7 P1 C13 100.48(7)
C2 C1 C6 118.16(15)
C2 C1 P1 124.50(12)
C6 C1 P1 117.13(13)
C3 C2 C1 120.75(16)
C3 C2 H2 119.6
C1 C2 H2 119.6
C4 C3 C2 120.38(18)
C4 C3 H3 119.8
C2 C3 H3 119.8
C5 C4 C3 119.69(17)
C5 C4 H4 120.2
C3 C4 H4 120.2
C4 C5 C6 120.05(17)
C4 C5 H5 120
C6 C5 H5 120
C5 C6 C1 120.94(17)
C5 C6 H6 119.5
C1 C6 H6 119.5
C12 C7 C8 117.84(16)
C12 C7 P1 116.70(13)
C8 C7 P1 125.45(13)
C9 C8 C7 120.35(17)
C9 C8 H8 119.8
C7 C8 H8 119.8
C10 C9 C8 120.77(17)
C10 C9 H9 119.6
C8 C9 H9 119.6
C9 C10 C11 119.73(18)
C9 C10 H10 120.1
C11 C10 H10 120.1
C10 C11 C12 119.68(18)
C10 C11 H11 120.2
C12 C11 H11 120.2
C11 C12 C7 121.60(17)
C11 C12 H12 119.2
C7 C12 H12 119.2
C14 C13 C18 118.83(15)
C14 C13 P1 122.75(12)
C18 C13 P1 118.39(11)
C15 C14 C13 121.20(16)
C15 C14 H14 119.4
C13 C14 H14 119.4
C16 C15 C14 119.64(16)
C16 C15 H15 120.2
C14 C15 H15 120.2
C15 C16 C17 119.87(16)
C15 C16 H16 120.1
C17 C16 H16 120.1
C16 C17 C18 121.14(16)
C16 C17 H17 119.4
C18 C17 H17 119.4
C17 C18 C13 119.31(15)
C17 C18 C19 119.22(14)
C13 C18 C19 121.46(13)
N41 C19 C18 111.76(12)
N41 C19 H19A 109.3
C18 C19 H19A 109.3
N41 C19 H19B 109.3
C18 C19 H19B 109.3
H19A C19 H19B 107.9
C21 P2 C27 101.96(7)
C21 P2 C33 103.00(7)
C27 P2 C33 100.69(7)
C26 C21 C22 118.45(16)
C26 C21 P2 124.99(13)
C22 C21 P2 116.52(13)
C23 C22 C21 120.58(18)
C23 C22 H22 119.7
C21 C22 H22 119.7
C24 C23 C22 120.27(18)
C24 C23 H23 119.9
C22 C23 H23 119.9
C23 C24 C25 120.08(18)
C23 C24 H24 120
C25 C24 H24 120
C24 C25 C26 119.73(18)
C24 C25 H25 120.1
C26 C25 H25 120.1
C25 C26 C21 120.88(17)
C25 C26 H26 119.6
C21 C26 H26 119.6
C32 C27 C28 117.52(16)
C32 C27 P2 124.69(13)
C28 C27 P2 117.78(13)
C29 C28 C27 121.26(18)
C29 C28 H28 119.4
C27 C28 H28 119.4
C28 C29 C30 120.25(17)
C28 C29 H29 119.9
C30 C29 H29 119.9
C31 C30 C29 119.33(19)
C31 C30 H30 120.3
C29 C30 H30 120.3
C30 C31 C32 120.1(2)
C30 C31 H31 119.9
C32 C31 H31 119.9
C27 C32 C31 121.50(17)
C27 C32 H32 119.2
C31 C32 H32 119.2
C34 C33 C38 118.71(14)
C34 C33 P2 122.58(12)
C38 C33 P2 118.70(11)
C35 C34 C33 121.43(15)
C35 C34 H34 119.3
C33 C34 H34 119.3
C34 C35 C36 119.43(15)
C34 C35 H35 120.3
C36 C35 H35 120.3
C37 C36 C35 119.99(15)
C37 C36 H36 120
C35 C36 H36 120
C36 C37 C38 121.30(15)
C36 C37 H37 119.4
C38 C37 H37 119.4
C37 C38 C33 119.04(14)
C37 C38 C39 119.92(14)
C33 C38 C39 121.03(14)
N41 C39 C38 114.20(12)
N41 C39 H39A 108.7
C38 C39 H39A 108.7
N41 C39 H39B 108.7
C38 C39 H39B 108.7
H39A C39 H39B 107.6
C19 N41 C39 108.17(11)
C19 N41 C42 113.44(12)
C39 N41 C42 113.76(12)
N41 C42 C43 117.34(13)
N41 C42 H42A 108
C43 C42 H42A 108
N41 C42 H42B 108
C43 C42 H42B 108
H42A C42 H42B 107.2
N44 C43 C48 122.24(17)
N44 C43 C42 116.92(15)
C48 C43 C42 120.84(16)
C45 N44 C43 117.15(17)
N44 C45 C46 124.3(2)
N44 C45 H45 117.8
C46 C45 H45 117.8
C45 C46 C47 118.1(2)
C45 C46 H46 121
C47 C46 H46 121
C46 C47 C48 119.1(2)
C46 C47 H47 120.5
C48 C47 H47 120.5
C47 C48 C43 119.10(19)
C47 C48 H48 120.5
C43 C48 H48 120.5

loop_
_geom_bond_atom_site_label_1
_geom_bond_atom_site_label_2
_geom_bond_distance
P1 C1 1.8271(17)
P1 C7 1.8329(17)
P1 C13 1.8425(16)
C1 C2 1.392(2)
C1 C6 1.395(2)
C2 C3 1.385(2)
C2 H2 0.95
C3 C4 1.382(3)
C3 H3 0.95
C4 C5 1.379(3)
C4 H4 0.95
C5 C6 1.387(3)
C5 H5 0.95
C6 H6 0.95
C7 C12 1.394(2)
C7 C8 1.399(2)
C8 C9 1.389(2)
C8 H8 0.95
C9 C10 1.376(3)
C9 H9 0.95
C10 C11 1.384(3)
C10 H10 0.95
C11 C12 1.385(3)
C11 H11 0.95
C12 H12 0.95
C13 C14 1.395(2)
C13 C18 1.403(2)
C14 C15 1.390(2)
C14 H14 0.95
C15 C16 1.381(3)
C15 H15 0.95
C16 C17 1.384(2)
C16 H16 0.95
C17 C18 1.392(2)
C17 H17 0.95
C18 C19 1.508(2)
C19 N41 1.4703(19)
C19 H19A 0.99
C19 H19B 0.99
P2 C21 1.8268(18)
P2 C27 1.8393(17)
P2 C33 1.8407(16)
C21 C26 1.391(2)
C21 C22 1.395(2)
C22 C23 1.386(3)
C22 H22 0.95
C23 C24 1.377(3)
C23 H23 0.95
C24 C25 1.383(3)
C24 H24 0.95
C25 C26 1.389(2)
C25 H25 0.95
C26 H26 0.95
C27 C32 1.382(2)
C27 C28 1.399(2)
C28 C29 1.375(3)
C28 H28 0.95
C29 C30 1.389(3)
C29 H29 0.95
C30 C31 1.373(3)
C30 H30 0.95
C31 C32 1.389(3)
C31 H31 0.95
C32 H32 0.95
C33 C34 1.398(2)
C33 C38 1.411(2)
C34 C35 1.384(2)
C34 H34 0.95
C35 C36 1.393(2)
C35 H35 0.95
C36 C37 1.377(2)
C36 H36 0.95
C37 C38 1.397(2)
C37 H37 0.95
C38 C39 1.511(2)
C39 N41 1.4704(19)
C39 H39A 0.99
C39 H39B 0.99
N41 C42 1.473(2)
C42 C43 1.514(2)
C42 H42A 0.99
C42 H42B 0.99
C43 N44 1.340(2)
C43 C48 1.392(2)
N44 C45 1.338(2)
C45 C46 1.374(3)
C45 H45 0.95
C46 C47 1.376(3)
C46 H46 0.95
C47 C48 1.379(3)
C47 H47 0.95
C48 H48 0.95

loop_
_geom_torsion_atom_site_label_1
_geom_torsion_atom_site_label_2
_geom_torsion_atom_site_label_3
_geom_torsion_atom_site_label_4
_geom_torsion
C7 P1 C1 C2 110.94(14)
C13 P1 C1 C2 7.07(16)
C7 P1 C1 C6 -74.44(14)
C13 P1 C1 C6 -178.32(13)
C6 C1 C2 C3 -1.0(2)
P1 C1 C2 C3 173.57(13)
C1 C2 C3 C4 0.9(3)
C2 C3 C4 C5 0.6(3)
C3 C4 C5 C6 -1.9(3)
C4 C5 C6 C1 1.9(3)
C2 C1 C6 C5 -0.4(3)
P1 C1 C6 C5 -175.35(14)
C1 P1 C7 C12 169.72(13)
C13 P1 C7 C12 -84.57(14)
C1 P1 C7 C8 -9.44(16)
C13 P1 C7 C8 96.27(15)
C12 C7 C8 C9 -0.5(2)
P1 C7 C8 C9 178.69(13)
C7 C8 C9 C10 1.2(3)
C8 C9 C10 C11 -0.8(3)
C9 C10 C11 C12 -0.5(3)
C10 C11 C12 C7 1.3(3)
C8 C7 C12 C11 -0.8(3)
P1 C7 C12 C11 179.99(15)
C1 P1 C13 C14 79.44(14)
C7 P1 C13 C14 -25.71(15)
C1 P1 C13 C18 -102.68(13)
C7 P1 C13 C18 152.17(13)
C18 C13 C14 C15 -0.6(2)
P1 C13 C14 C15 177.28(13)
C13 C14 C15 C16 0.0(3)
C14 C15 C16 C17 0.5(3)
C15 C16 C17 C18 -0.5(3)
C16 C17 C18 C13 -0.2(2)
C16 C17 C18 C19 -179.06(15)
C14 C13 C18 C17 0.7(2)
P1 C13 C18 C17 -177.30(12)
C14 C13 C18 C19 179.54(14)
P1 C13 C18 C19 1.6(2)
C17 C18 C19 N41 -117.62(16)
C13 C18 C19 N41 63.51(19)
C27 P2 C21 C26 22.07(16)
C33 P2 C21 C26 -82.02(15)
C27 P2 C21 C22 -155.99(13)
C33 P2 C21 C22 99.92(13)
C26 C21 C22 C23 0.8(3)
P2 C21 C22 C23 179.01(14)
C21 C22 C23 C24 -0.8(3)
C22 C23 C24 C25 -0.1(3)
C23 C24 C25 C26 0.9(3)
C24 C25 C26 C21 -0.9(3)
C22 C21 C26 C25 0.0(3)
P2 C21 C26 C25 -178.04(13)
C21 P2 C27 C32 -105.10(16)
C33 P2 C27 C32 0.80(17)
C21 P2 C27 C28 75.89(14)
C33 P2 C27 C28 -178.21(13)
C32 C27 C28 C29 0.2(3)
P2 C27 C28 C29 179.24(14)
C27 C28 C29 C30 -0.2(3)
C28 C29 C30 C31 0.4(3)
C29 C30 C31 C32 -0.5(3)
C28 C27 C32 C31 -0.3(3)
P2 C27 C32 C31 -179.33(17)
C30 C31 C32 C27 0.5(3)
C21 P2 C33 C34 12.76(15)
C27 P2 C33 C34 -92.32(14)
C21 P2 C33 C38 -168.21(12)
C27 P2 C33 C38 86.72(13)
C38 C33 C34 C35 -1.0(2)
P2 C33 C34 C35 178.05(12)
C33 C34 C35 C36 -1.7(2)
C34 C35 C36 C37 2.4(2)
C35 C36 C37 C38 -0.5(2)
C36 C37 C38 C33 -2.2(2)
C36 C37 C38 C39 178.47(15)
C34 C33 C38 C37 2.9(2)
P2 C33 C38 C37 -176.15(12)
C34 C33 C38 C39 -177.80(14)
P2 C33 C38 C39 3.1(2)
C37 C38 C39 N41 -37.9(2)
C33 C38 C39 N41 142.88(15)
C18 C19 N41 C39 -171.87(13)
C18 C19 N41 C42 60.95(17)
C38 C39 N41 C19 179.47(13)
C38 C39 N41 C42 -53.53(18)
C19 N41 C42 C43 74.37(17)
C39 N41 C42 C43 -49.83(18)
N41 C42 C43 N44 -71.30(19)
N41 C42 C43 C48 109.49(17)
C48 C43 N44 C45 -1.8(2)
C42 C43 N44 C45 179.03(15)
C43 N44 C45 C46 1.6(3)
N44 C45 C46 C47 -0.4(3)
C45 C46 C47 C48 -0.8(3)
C46 C47 C48 C43 0.7(3)
N44 C43 C48 C47 0.6(3)
C42 C43 C48 C47 179.81(15)

loop_
_platon_squeeze_void_nr
_platon_squeeze_void_average_x
_platon_squeeze_void_average_y
_platon_squeeze_void_average_z
_platon_squeeze_void_volume
_platon_squeeze_void_count_electrons
_platon_squeeze_void_content
1 0.000 0.000 0.000 181 20 ' '
2 1.000 0.500 0.500 181 20 ' '
